data_1509353
loop_
_publ_author_name
'Rivera, A.V.'
'Lopez-Rivera, A.'
'Gomez, C.D.'
'de Gil, E.R.'

_publ_section_title
;
 X-Ray Crystal Structure of the Quaternary Semiconductor Compound: Ag Ga
 Sn Se4
;
_journal_name_full 'Progress in Crystal Growth and Characterization'
_journal_page_first 217
_journal_page_last 223
_journal_paper_doi 10.1016/0146-3535(84)90038-8
_journal_volume 10
_journal_year 1985
_chemical_formula_sum 'Ag Ga Se4 Sn'
_chemical_name_systematic 'Ag Ga Sn Se4'
_space_group_IT_number 122
_symmetry_space_group_name_Hall 'I -4 2bw'
_symmetry_space_group_name_H-M 'I -4 2 d'
_cell_angle_alpha 90
_cell_angle_beta 90
_cell_angle_gamma 90
_cell_formula_units_Z 2
_cell_length_a 5.853
_cell_length_b 5.853
_cell_length_c 10.82
_cell_volume 370.667
_citation_journal_id_ASTM PCGCDG
_cod_data_source_file silver1-2_275.cif
_cod_data_source_block Ag1Ga1Se4Sn1
_cod_original_cell_volume 370.6673
_cod_original_formula_sum 'Ag1 Ga1 Se4 Sn1'
_cod_database_code 1509353

loop_
_symmetry_equiv_pos_as_xyz
x,y,z
y,-x,-z
-x,-y,z
-y,x,-z
x,-y+1/2,-z+1/4
-y+1/2,-x,z+3/4
-x,y+1/2,-z+1/4
y+1/2,x,z+3/4
x+1/2,y+1/2,z+1/2
y+1/2,-x+1/2,-z+1/2
-x+1/2,-y+1/2,z+1/2
-y+1/2,x+1/2,-z+1/2
x+1/2,-y+1,-z+3/4
-y+1,-x+1/2,z+5/4
-x+1/2,y+1,-z+3/4
y+1,x+1/2,z+5/4

loop_
_atom_site_label
_atom_site_type_symbol
_atom_site_fract_x
_atom_site_fract_y
_atom_site_fract_z
_atom_site_occupancy
_atom_site_U_iso_or_equiv
Ga1 Ga+3 0 0 0.5 0.5 0.0
Ag1 Ag+1 0 0 0 0.5 0.0
Se1 Se-2 0.2528 0.2765 0.1386 0.5 0.0
Sn1 Sn+4 0 0 0.5 0.5 0.0
